data_1507512
loop_
_publ_author_name
'Hu, Yongbo'
'Li, Chaomin'
'Kulkarni, Bheemashankar A.'
'Strobel, Gary'
'Lobkovsky, Emil'
'Torczynski, Richard M.'
'Porco, John A.'

_publ_section_title
;
 Exploring Chemical Diversity of Epoxyquinoid Natural Products:&#x2009;
 Synthesis and Biological Activity of (&#x2212;)-Jesterone and Related
 Molecules
;
_journal_issue 11
_journal_name_full 'Organic Letters'
_journal_page_first 1649
_journal_paper_doi 10.1021/ol0159367
_journal_volume 3
_journal_year 2001
_chemical_formula_sum 'C24 H25 Br2 O6'
_chemical_formula_weight 569.46
_chemical_name_systematic
; 
 ? 
;
_space_group_IT_number 4
_symmetry_cell_setting monoclinic
_symmetry_space_group_name_Hall 'P 2yb'
_symmetry_space_group_name_H-M 'P 1 21 1'
_atom_sites_solution_hydrogens mixed
_atom_sites_solution_primary direct
_atom_sites_solution_secondary difmap
_audit_creation_method SHELXL-97
_cell_angle_alpha 90.00
_cell_angle_beta 92.642(2)
_cell_angle_gamma 90.00
_cell_formula_units_Z 2
_cell_length_a 9.8354(10)
_cell_length_b 9.7459(9)
_cell_length_c 12.7953(13)
_cell_measurement_temperature 223(2)
_cell_volume 1225.2(2)
_computing_cell_refinement SAINT+
_computing_data_collection SMART
_computing_data_reduction SAINT+
_computing_molecular_graphics SHELXTL
_computing_publication_material SHELXTL
_computing_structure_refinement 'SHELXL-97 (Sheldrick, 1997)'
_computing_structure_solution 'SHELXS-97 (Sheldrick, 1990)'
_diffrn_ambient_temperature 223(2)
_diffrn_measured_fraction_theta_full 0.997
_diffrn_measured_fraction_theta_max 0.997
_diffrn_measurement_device_type 'Bruker 1K CCD '
_diffrn_measurement_method '0.3 deg. omega scans'
_diffrn_radiation_monochromator graphite
_diffrn_radiation_source 'fine-focus sealed tube'
_diffrn_radiation_type MoK\a
_diffrn_radiation_wavelength 0.71073
_diffrn_reflns_av_R_equivalents 0.0393
_diffrn_reflns_av_sigmaI/netI 0.0693
_diffrn_reflns_limit_h_max 12
_diffrn_reflns_limit_h_min -12
_diffrn_reflns_limit_k_max 9
_diffrn_reflns_limit_k_min -12
_diffrn_reflns_limit_l_max 15
_diffrn_reflns_limit_l_min -15
_diffrn_reflns_number 8044
_diffrn_reflns_theta_full 26.37
_diffrn_reflns_theta_max 26.37
_diffrn_reflns_theta_min 2.56
_exptl_absorpt_coefficient_mu 3.347
_exptl_absorpt_correction_T_max 0.5541
_exptl_absorpt_correction_T_min 0.495742
_exptl_absorpt_correction_type SADABS
_exptl_crystal_colour colorless
_exptl_crystal_density_diffrn 1.611
_exptl_crystal_density_method 'not measured'
_exptl_crystal_description block
_exptl_crystal_F_000 624
_exptl_crystal_size_max 0.50
_exptl_crystal_size_mid 0.30
_exptl_crystal_size_min 0.20
_refine_diff_density_max 0.353
_refine_diff_density_min -0.294
_refine_diff_density_rms 0.059
_refine_ls_abs_structure_details 'Flack H D (1983), Acta Cryst. A39, 876-881'
_refine_ls_abs_structure_Flack 0.016(10)
_refine_ls_extinction_method none
_refine_ls_goodness_of_fit_ref 0.867
_refine_ls_hydrogen_treatment mixed
_refine_ls_matrix_type full
_refine_ls_number_parameters 367
_refine_ls_number_reflns 4610
_refine_ls_number_restraints 1
_refine_ls_restrained_S_all 0.867
_refine_ls_R_factor_all 0.0571
_refine_ls_R_factor_gt 0.0362
_refine_ls_shift/su_max 0.243
_refine_ls_shift/su_mean 0.021
_refine_ls_structure_factor_coef Fsqd
_refine_ls_weighting_details 'calc w=1/[\s^2^(Fo^2^)+(0.0448P)^2^+0.0000P] where P=(Fo^2^+2Fc^2^)/3'
_refine_ls_weighting_scheme calc
_refine_ls_wR_factor_gt 0.0737
_refine_ls_wR_factor_ref 0.0819
_reflns_number_gt 3559
_reflns_number_total 4610
_reflns_threshold_expression >2sigma(I)
_cod_data_source_file ol0159367_s2.cif
_cod_data_source_block porco7
_cod_depositor_comments
;
The following automatic conversions were performed:

'_symmetry_cell_setting' value 'Monoclinic' changed to 'monoclinic'
according to /home/saulius/struct/CIF-dictionaries/cif_core.dic
dictionary named 'cif_core.dic' version 2.4.2 from 2011-04-26.

Automatic conversion script
Id: cif_fix_values 1715 2011-07-08 13:25:40Z adriana 

2017-03-17
Z value and formula fixed to values more according to usual
chemical conventions.                 miguel
;
_cod_original_formula_sum 'C48 H100 Br4 O12'
_cod_original_formula_weight 1188.92
_cod_original_formula_units_Z 1
_cod_original_sg_symbol_H-M P2(1)
_cod_database_code 1507512

loop_
_symmetry_equiv_pos_as_xyz
'x, y, z'
'-x, y+1/2, -z'

loop_
_atom_site_label
_atom_site_type_symbol
_atom_site_fract_x
_atom_site_fract_y
_atom_site_fract_z
_atom_site_U_iso_or_equiv
_atom_site_adp_type
_atom_site_occupancy
_atom_site_symmetry_multiplicity
_atom_site_calc_flag
_atom_site_refinement_flags
Br1 Br 0.26070(4) 0.92741(6) 0.26122(4) 0.05254(16) Uani 1 1 d .
Br2 Br -0.29644(6) 0.13339(5) 0.46807(5) 0.06547(19) Uani 1 1 d .
O1 O -0.0220(3) 0.7164(4) 0.0088(3) 0.0467(8) Uani 1 1 d .
O2 O 0.2483(3) 0.9358(5) 0.0276(2) 0.0629(10) Uani 1 1 d .
O3 O -0.0714(3) 0.7714(3) 0.3627(2) 0.0390(7) Uani 1 1 d .
O4 O -0.2834(4) 0.8307(4) 0.4095(3) 0.0509(9) Uani 1 1 d .
O5 O -0.2122(3) 0.9971(3) 0.1268(3) 0.0421(8) Uani 1 1 d .
O6 O -0.2186(3) 0.7646(3) 0.1721(2) 0.0363(7) Uani 1 1 d .
C1 C 0.1064(4) 0.9008(4) 0.1688(3) 0.0353(10) Uani 1 1 d .
C2 C 0.1394(4) 0.8991(5) 0.0563(3) 0.0403(11) Uani 1 1 d .
C3 C 0.0303(4) 0.8501(5) -0.0191(3) 0.0379(10) Uani 1 1 d .
C4 C -0.1061(4) 0.8342(5) 0.0187(3) 0.0368(10) Uani 1 1 d .
C5 C -0.1413(4) 0.8699(4) 0.1297(3) 0.0339(10) Uani 1 1 d .
C6 C -0.0186(4) 0.8891(4) 0.2051(3) 0.0315(10) Uani 1 1 d .
C7 C -0.0516(5) 0.9059(5) 0.3176(3) 0.0395(10) Uani 1 1 d .
C8 C -0.1967(5) 0.7448(5) 0.3997(3) 0.0383(11) Uani 1 1 d .
C9 C -0.2128(5) 0.5980(4) 0.4226(3) 0.0365(11) Uani 1 1 d .
C10 C -0.3384(5) 0.5549(5) 0.4569(4) 0.0418(12) Uani 1 1 d .
C11 C -0.3640(5) 0.4169(6) 0.4718(3) 0.0444(11) Uani 1 1 d .
C12 C -0.2632(5) 0.3229(5) 0.4533(4) 0.0421(11) Uani 1 1 d .
C13 C -0.1372(5) 0.3647(5) 0.4229(4) 0.0445(13) Uani 1 1 d .
C14 C -0.1120(5) 0.5022(5) 0.4081(4) 0.0414(11) Uani 1 1 d .
C15 C -0.3557(4) 0.9865(5) 0.1473(4) 0.0433(12) Uani 1 1 d .
C16 C -0.4168(5) 0.8700(6) 0.0832(5) 0.0513(14) Uani 1 1 d .
C17 C -0.3451(4) 0.7341(6) 0.1110(4) 0.0451(12) Uani 1 1 d .
C18 C -0.4237(6) 0.6423(9) 0.1814(5) 0.0609(15) Uani 1 1 d .
C19 C -0.4161(6) 1.1250(9) 0.1219(6) 0.0663(16) Uani 1 1 d .
C20 C 0.0547(6) 0.8683(8) -0.1350(4) 0.0523(13) Uani 1 1 d .
C21 C -0.0612(5) 0.8203(6) -0.2047(4) 0.0488(12) Uani 1 1 d .
C22 C -0.1645(5) 0.8939(5) -0.2404(3) 0.0431(11) Uani 1 1 d .
C23 C -0.1850(6) 1.0421(6) -0.2162(5) 0.0617(16) Uani 1 1 d .
H23A H -0.255(3) 1.0511(7) -0.1694(17) 0.093 Uiso 1 1 calc R
H23B H -0.2086(10) 1.0895(18) -0.278(2) 0.093 Uiso 1 1 calc R
H23C H -0.104(3) 1.0785(15) -0.1860(12) 0.093 Uiso 1 1 calc R
C24 C -0.2785(7) 0.8313(7) -0.3110(5) 0.078(2) Uani 1 1 d .
H24A H -0.2697(8) 0.8612(14) -0.380(3) 0.117 Uiso 1 1 calc R
H24B H -0.363(4) 0.8589(13) -0.2875(11) 0.117 Uiso 1 1 calc R
H24C H -0.2723(7) 0.735(4) -0.3086(5) 0.117 Uiso 1 1 calc R
H16B H -0.508(4) 0.867(4) 0.088(3) 0.023(10) Uiso 1 1 d .
H15 H -0.359(4) 0.962(5) 0.217(3) 0.034(12) Uiso 1 1 d .
H14 H -0.034(5) 0.535(5) 0.383(4) 0.038(12) Uiso 1 1 d .
H7B H -0.133(4) 0.953(5) 0.320(3) 0.039(12) Uiso 1 1 d .
H13 H -0.078(5) 0.305(6) 0.411(4) 0.053(16) Uiso 1 1 d .
H7A H 0.023(4) 0.950(5) 0.357(3) 0.028(10) Uiso 1 1 d .
H20B H 0.070(3) 0.950(4) -0.144(3) 0.000(9) Uiso 1 1 d .
H19C H -0.374(5) 1.187(5) 0.163(4) 0.036(14) Uiso 1 1 d .
H11 H -0.450(5) 0.392(6) 0.485(4) 0.061(16) Uiso 1 1 d .
H10 H -0.421(5) 0.615(6) 0.467(4) 0.054(14) Uiso 1 1 d .
H20A H 0.141(6) 0.820(6) -0.147(4) 0.060(15) Uiso 1 1 d .
H19B H -0.507(6) 1.126(7) 0.136(4) 0.067(16) Uiso 1 1 d .
H19A H -0.385(5) 1.163(6) 0.049(5) 0.063(16) Uiso 1 1 d .
H21 H -0.074(5) 0.711(7) -0.222(4) 0.066(15) Uiso 1 1 d .
H4 H -0.184(4) 0.840(4) -0.031(3) 0.026(10) Uiso 1 1 d .
H16A H -0.413(4) 0.881(4) 0.006(4) 0.040(13) Uiso 1 1 d .
H18C H -0.439(4) 0.692(4) 0.232(3) 0.019(11) Uiso 1 1 d .
H18B H -0.522(6) 0.620(7) 0.150(4) 0.078(17) Uiso 1 1 d .
H18A H -0.378(6) 0.553(7) 0.201(5) 0.08(2) Uiso 1 1 d .

loop_
_atom_site_aniso_label
_atom_site_aniso_U_11
_atom_site_aniso_U_22
_atom_site_aniso_U_33
_atom_site_aniso_U_23
_atom_site_aniso_U_13
_atom_site_aniso_U_12
Br1 0.0365(2) 0.0595(3) 0.0605(3) 0.0013(3) -0.01085(19) -0.0077(2)
Br2 0.0766(4) 0.0291(3) 0.0934(4) 0.0067(3) 0.0318(3) -0.0017(3)
O1 0.0443(18) 0.051(2) 0.0455(19) 0.0050(17) 0.0073(14) 0.0027(16)
O2 0.0271(14) 0.099(3) 0.064(2) 0.019(3) 0.0097(13) -0.005(2)
O3 0.0430(18) 0.0339(19) 0.0403(17) 0.0079(14) 0.0026(14) -0.0065(13)
O4 0.063(2) 0.034(2) 0.058(2) -0.0004(16) 0.0313(17) -0.0007(17)
O5 0.0320(16) 0.0386(19) 0.056(2) 0.0102(15) 0.0112(14) 0.0041(13)
O6 0.0277(14) 0.043(2) 0.0382(17) 0.0016(14) 0.0041(12) -0.0047(12)
C1 0.0319(19) 0.029(3) 0.044(2) 0.0020(19) -0.0045(17) -0.0002(17)
C2 0.0243(19) 0.048(3) 0.049(3) 0.013(2) 0.0040(17) 0.0054(18)
C3 0.032(2) 0.043(3) 0.039(3) 0.007(2) 0.0055(18) 0.0069(18)
C4 0.032(2) 0.046(3) 0.033(2) 0.004(2) 0.0016(18) 0.005(2)
C5 0.031(2) 0.037(3) 0.034(2) 0.0057(18) 0.0070(18) -0.0016(18)
C6 0.0325(19) 0.026(3) 0.036(2) 0.0054(16) 0.0029(16) -0.0027(15)
C7 0.046(2) 0.033(3) 0.039(2) -0.001(2) 0.005(2) -0.013(2)
C8 0.045(3) 0.041(3) 0.030(2) -0.006(2) 0.0091(19) -0.003(2)
C9 0.047(3) 0.032(3) 0.031(2) 0.0067(18) 0.0043(19) 0.0020(18)
C10 0.044(3) 0.043(3) 0.040(3) 0.003(2) 0.014(2) 0.006(2)
C11 0.046(2) 0.040(3) 0.048(3) 0.004(3) 0.0140(19) -0.004(3)
C12 0.056(3) 0.031(3) 0.039(3) 0.001(2) 0.009(2) 0.001(2)
C13 0.047(3) 0.032(3) 0.056(3) 0.004(2) 0.016(2) 0.009(2)
C14 0.046(3) 0.034(3) 0.045(3) 0.004(2) 0.014(2) -0.004(2)
C15 0.030(2) 0.054(3) 0.046(3) 0.004(2) 0.006(2) 0.0105(19)
C16 0.027(2) 0.072(4) 0.055(4) 0.003(2) 0.001(2) 0.001(2)
C17 0.029(2) 0.057(3) 0.049(3) 0.002(2) -0.002(2) -0.009(2)
C18 0.045(3) 0.073(5) 0.064(4) -0.008(4) 0.005(3) -0.020(3)
C19 0.041(3) 0.069(4) 0.089(5) 0.005(4) 0.004(3) 0.011(3)
C20 0.049(3) 0.061(4) 0.048(3) 0.016(3) 0.017(2) 0.004(3)
C21 0.067(3) 0.047(4) 0.033(3) 0.002(2) 0.010(2) 0.009(3)
C22 0.057(3) 0.038(3) 0.035(2) 0.002(2) 0.005(2) -0.007(2)
C23 0.056(3) 0.052(4) 0.078(4) -0.001(3) 0.006(3) 0.011(3)
C24 0.100(5) 0.065(4) 0.066(4) 0.014(3) -0.029(3) -0.031(4)

loop_
_atom_type_symbol
_atom_type_description
_atom_type_scat_dispersion_real
_atom_type_scat_dispersion_imag
_atom_type_scat_source
C C 0.0033 0.0016 'International Tables Vol C Tables 4.2.6.8 and 6.1.1.4'
H H 0.0000 0.0000 'International Tables Vol C Tables 4.2.6.8 and 6.1.1.4'
O O 0.0106 0.0060 'International Tables Vol C Tables 4.2.6.8 and 6.1.1.4'
Br Br -0.2901 2.4595 'International Tables Vol C Tables 4.2.6.8 and 6.1.1.4'

loop_
_geom_angle_atom_site_label_1
_geom_angle_atom_site_label_2
_geom_angle_atom_site_label_3
_geom_angle
C4 O1 C3 60.8(3)
C8 O3 C7 116.7(4)
C5 O5 C15 114.4(3)
C5 O6 C17 113.8(3)
C6 C1 C2 125.3(3)
C6 C1 Br1 121.1(3)
C2 C1 Br1 113.6(3)
O2 C2 C1 121.9(4)
O2 C2 C3 121.6(4)
C1 C2 C3 116.5(3)
O1 C3 C4 58.7(3)
O1 C3 C2 112.5(3)
C4 C3 C2 117.9(4)
O1 C3 C20 114.7(4)
C4 C3 C20 121.6(4)
C2 C3 C20 116.9(4)
O1 C4 C3 60.5(3)
O1 C4 C5 115.2(4)
C3 C4 C5 122.7(4)
O6 C5 O5 112.0(3)
O6 C5 C4 110.2(4)
O5 C5 C4 107.9(3)
O6 C5 C6 105.9(3)
O5 C5 C6 106.4(3)
C4 C5 C6 114.4(3)
C1 C6 C7 124.5(4)
C1 C6 C5 120.4(4)
C7 C6 C5 114.9(3)
O3 C7 C6 108.8(4)
O4 C8 O3 123.9(4)
O4 C8 C9 124.9(4)
O3 C8 C9 111.2(4)
C14 C9 C10 119.4(4)
C14 C9 C8 123.1(4)
C10 C9 C8 117.4(4)
C11 C10 C9 120.3(4)
C12 C11 C10 119.1(5)
C13 C12 C11 121.0(5)
C13 C12 Br2 118.7(4)
C11 C12 Br2 120.3(4)
C12 C13 C14 119.8(5)
C9 C14 C13 120.3(5)
O5 C15 C16 108.8(4)
O5 C15 C19 106.0(4)
C16 C15 C19 114.5(5)
C15 C16 C17 110.9(4)
O6 C17 C18 104.3(4)
O6 C17 C16 108.5(4)
C18 C17 C16 114.0(5)
C21 C20 C3 113.3(4)
C22 C21 C20 126.6(5)
C21 C22 C23 124.6(5)
C21 C22 C24 121.5(5)
C23 C22 C24 113.9(5)

loop_
_geom_bond_atom_site_label_1
_geom_bond_atom_site_label_2
_geom_bond_distance
Br1 C1 1.898(4)
Br2 C12 1.887(5)
O1 C4 1.424(6)
O1 C3 1.452(6)
O2 C2 1.202(5)
O3 C8 1.365(5)
O3 C7 1.449(6)
O4 C8 1.206(6)
O5 C5 1.422(5)
O5 C15 1.452(5)
O6 C5 1.402(5)
O6 C17 1.468(5)
C1 C6 1.339(6)
C1 C2 1.491(6)
C2 C3 1.487(6)
C3 C4 1.455(6)
C3 C20 1.523(7)
C4 C5 1.518(6)
C5 C6 1.521(5)
C6 C7 1.500(6)
C8 C9 1.471(7)
C9 C14 1.380(7)
C9 C10 1.395(7)
C10 C11 1.383(8)
C11 C12 1.378(7)
C12 C13 1.377(7)
C13 C14 1.378(7)
C15 C16 1.509(7)
C15 C19 1.504(9)
C16 C17 1.534(8)
C17 C18 1.508(8)
C20 C21 1.490(8)
C21 C22 1.309(7)
C22 C23 1.493(8)
C22 C24 1.533(7)
